data_7219314
loop_
_publ_author_name
'Zhang, Hong-Mei'
'Wu, Hua'
'Liu, Ying-Ying'
'Yang, Jin'
'Kang, Da-Wei'
'Ma, Jian-Fang'

_publ_section_title
;
 Syntheses, structures, gas adsorption and reversible iodine adsorption of
 two porous Cu(ii) MOFs
;
_journal_issue 7
_journal_name_full CrystEngComm
_journal_page_first 1583
_journal_paper_doi 10.1039/C4CE02148G
_journal_volume 17
_journal_year 2015
_chemical_formula_moiety 'C37 H57 Cu N5 O11'
_chemical_formula_sum 'C37 H57 Cu N5 O11'
_chemical_formula_weight 811.42
_chemical_name_systematic
;
 ?
;
_space_group_IT_number 148
_symmetry_cell_setting trigonal
_symmetry_space_group_name_Hall '-R 3'
_symmetry_space_group_name_H-M 'R -3 :H'
_atom_sites_solution_hydrogens geom
_atom_sites_solution_primary direct
_atom_sites_solution_secondary difmap
_audit_creation_method SHELXL-97
_audit_update_record
;
2015-01-06 deposited with the CCDC.
2015-01-06 downloaded from the CCDC.
;
_cell_angle_alpha 90.00
_cell_angle_beta 90.00
_cell_angle_gamma 120.00
_cell_formula_units_Z 9
_cell_length_a 18.9990(8)
_cell_length_b 18.9990(8)
_cell_length_c 37.0950(19)
_cell_measurement_reflns_used 5573
_cell_measurement_temperature 293(2)
_cell_measurement_theta_max 29.1827
_cell_measurement_theta_min 3.2885
_cell_volume 11596.0(9)
_computing_cell_refinement 'CrysAlisPro(1.171.35.21) (Agilent Tech., 2012)'
_computing_data_collection 'CrysAlisPro(1.171.35.21) (Agilent Tech., 2012)'
_computing_data_reduction 'CrysAlisPro(1.171.35.21) (Agilent Tech., 2012)'
_computing_structure_refinement 'SHELXL-97 (Sheldrick, 2008)'
_computing_structure_solution 'SHELXS-97 (Sheldrick, 2008)'
_diffrn_ambient_temperature 293(2)
_diffrn_detector_area_resol_mean 10.0
_diffrn_measured_fraction_theta_full 0.998
_diffrn_measured_fraction_theta_max 0.998
_diffrn_measurement_device_type 'Oxford Diffraction Gemini R Ultra'
_diffrn_measurement_method '\w scan'
_diffrn_radiation_monochromator graphite
_diffrn_radiation_source 'fine-focus sealed tube'
_diffrn_radiation_type MoK\a
_diffrn_radiation_wavelength 0.71069
_diffrn_reflns_av_R_equivalents 0.0675
_diffrn_reflns_av_sigmaI/netI 0.0553
_diffrn_reflns_limit_h_max 18
_diffrn_reflns_limit_h_min -22
_diffrn_reflns_limit_k_max 22
_diffrn_reflns_limit_k_min -17
_diffrn_reflns_limit_l_max 44
_diffrn_reflns_limit_l_min -35
_diffrn_reflns_number 24145
_diffrn_reflns_theta_full 25.00
_diffrn_reflns_theta_max 25.35
_diffrn_reflns_theta_min 3.29
_exptl_absorpt_coefficient_mu 0.473
_exptl_absorpt_correction_T_max 0.9281
_exptl_absorpt_correction_T_min 0.8949
_exptl_absorpt_correction_type multi-scan
_exptl_absorpt_process_details
; 
CrysAlis (Oxford Diffraction, 2006)
;
_exptl_crystal_colour purple
_exptl_crystal_density_diffrn 1.046
_exptl_crystal_density_method 'not measured'
_exptl_crystal_description hexagon
_exptl_crystal_F_000 3879
_exptl_crystal_size_max 0.24
_exptl_crystal_size_mid 0.22
_exptl_crystal_size_min 0.16
_platon_squeeze_details
;
Half N,N-dimethylformamide and one water were removed from the 
asymmetric unit by the SQUEEZE process.
;
_refine_diff_density_max 0.361
_refine_diff_density_min -0.466
_refine_diff_density_rms 0.066
_refine_ls_extinction_method none
_refine_ls_goodness_of_fit_ref 0.966
_refine_ls_hydrogen_treatment mixed
_refine_ls_matrix_type full
_refine_ls_number_parameters 217
_refine_ls_number_reflns 4705
_refine_ls_number_restraints 1
_refine_ls_restrained_S_all 0.966
_refine_ls_R_factor_all 0.0760
_refine_ls_R_factor_gt 0.0543
_refine_ls_shift/su_max 0.001
_refine_ls_shift/su_mean 0.000
_refine_ls_structure_factor_coef Fsqd
_refine_ls_weighting_details 'calc w=1/[\s^2^(Fo^2^)+(0.1047P)^2^+0.0000P] where P=(Fo^2^+2Fc^2^)/3'
_refine_ls_weighting_scheme calc
_refine_ls_wR_factor_gt 0.1557
_refine_ls_wR_factor_ref 0.1650
_reflns_number_gt 3319
_reflns_number_total 4705
_reflns_threshold_expression >2\s(I)
_cod_data_source_file c4ce02148g2.cif
_cod_data_source_block Compound-1
_cod_depositor_comments
;
The following automatic conversions were performed:

'_symmetry_cell_setting' value 'TRIGONAL' changed to 'trigonal'
according to
/usr/data/users/saulius/crontab/automatic-downloads/rss-feeds/RSC/lib/dictionaries/cif_core.dic
dictionary named 'cif_core.dic' version 2.4.2 from 2011-04-26.

Automatic conversion script
Id: cif_fix_values 2935 2014-11-11 08:27:57Z andrius 

 Adding full bibliography for 7219314--7219315.cif.
;
_cod_original_sg_symbol_H-M 'R -3'
_cod_database_code 7219314

loop_
_symmetry_equiv_pos_as_xyz
'x, y, z'
'-y, x-y, z'
'-x+y, -x, z'
'x+2/3, y+1/3, z+1/3'
'-y+2/3, x-y+1/3, z+1/3'
'-x+y+2/3, -x+1/3, z+1/3'
'x+1/3, y+2/3, z+2/3'
'-y+1/3, x-y+2/3, z+2/3'
'-x+y+1/3, -x+2/3, z+2/3'
'-x, -y, -z'
'y, -x+y, -z'
'x-y, x, -z'
'-x+2/3, -y+1/3, -z+1/3'
'y+2/3, -x+y+1/3, -z+1/3'
'x-y+2/3, x+1/3, -z+1/3'
'-x+1/3, -y+2/3, -z+2/3'
'y+1/3, -x+y+2/3, -z+2/3'
'x-y+1/3, x+2/3, -z+2/3'

loop_
_atom_site_label
_atom_site_type_symbol
_atom_site_fract_x
_atom_site_fract_y
_atom_site_fract_z
_atom_site_U_iso_or_equiv
_atom_site_adp_type
_atom_site_occupancy
_atom_site_symmetry_multiplicity
_atom_site_calc_flag
_atom_site_refinement_flags
Cu1 Cu 0.5000 0.0000 1.0000 0.0460(2) Uani 1 2 d SD
C1 C 0.77636(17) 0.16626(17) 0.87084(7) 0.0488(7) Uani 1 1 d .
C2 C 0.70511(17) 0.12423(17) 0.89022(7) 0.0459(7) Uani 1 1 d .
H2 H 0.6604 0.0800 0.8798 0.055 Uiso 1 1 calc R
C3 C 0.69956(16) 0.14709(16) 0.92493(7) 0.0420(6) Uani 1 1 d .
C4 C 0.76560(16) 0.21548(16) 0.93904(7) 0.0442(7) Uani 1 1 d .
H4 H 0.7619 0.2328 0.9621 0.053 Uiso 1 1 calc R
C5 C 0.83752(16) 0.25920(17) 0.91973(7) 0.0450(7) Uani 1 1 d .
C6 C 0.84202(18) 0.23225(18) 0.88615(8) 0.0523(8) Uani 1 1 d .
H6 H 0.8906 0.2591 0.8734 0.063 Uiso 1 1 calc R
C7 C 0.7832(2) 0.14632(19) 0.83259(8) 0.0549(8) Uani 1 1 d .
C8 C 0.61986(17) 0.10266(17) 0.94528(7) 0.0446(7) Uani 1 1 d .
H8A H 0.6127 0.1428 0.9584 0.054 Uiso 1 1 calc R
H8B H 0.5764 0.0781 0.9277 0.054 Uiso 1 1 calc R
C9 C 0.90701(17) 0.33704(17) 0.93438(7) 0.0439(7) Uani 1 1 d .
C10 C 0.4006(2) -0.1642(2) 0.90686(8) 0.0638(9) Uani 1 1 d .
H10A H 0.4060 -0.1199 0.8923 0.096 Uiso 1 1 calc R
H10B H 0.3448 -0.1977 0.9139 0.096 Uiso 1 1 calc R
H10C H 0.4176 -0.1960 0.8932 0.096 Uiso 1 1 calc R
C11 C 0.4465(2) -0.19944(18) 0.96342(9) 0.0634(9) Uani 1 1 d .
H11A H 0.3913 -0.2322 0.9714 0.095 Uiso 1 1 calc R
H11B H 0.4817 -0.1778 0.9840 0.095 Uiso 1 1 calc R
H11C H 0.4619 -0.2322 0.9495 0.095 Uiso 1 1 calc R
C12 C 0.4538(2) -0.13058(16) 0.94054(7) 0.0500(7) Uani 1 1 d .
C13 C 0.54155(19) -0.07654(18) 0.92740(8) 0.0535(8) Uani 1 1 d .
H13A H 0.5555 -0.1096 0.9124 0.064 Uiso 1 1 calc R
H13B H 0.5427 -0.0346 0.9121 0.064 Uiso 1 1 calc R
C14 C 0.60715(19) -0.03555(17) 0.95533(8) 0.0521(8) Uani 1 1 d .
H14 H 0.5910 -0.0748 0.9751 0.063 Uiso 1 1 calc R
C15 C 0.6881(2) -0.0234(2) 0.94258(11) 0.0775(11) Uani 1 1 d .
H15A H 0.7279 0.0026 0.9612 0.116 Uiso 1 1 calc R
H15B H 0.7049 0.0102 0.9214 0.116 Uiso 1 1 calc R
H15C H 0.6828 -0.0751 0.9370 0.116 Uiso 1 1 calc R
C16 C 0.66964(18) 0.07120(18) 1.00057(8) 0.0511(7) Uani 1 1 d .
H16A H 0.7234 0.1028 0.9901 0.061 Uiso 1 1 calc R
H16B H 0.6683 0.0268 1.0140 0.061 Uiso 1 1 calc R
C17 C 0.65498(18) 0.12369(18) 1.02567(8) 0.0536(8) Uani 1 1 d .
H17A H 0.6922 0.1395 1.0459 0.064 Uiso 1 1 calc R
H17B H 0.6644 0.1726 1.0133 0.064 Uiso 1 1 calc R
N1 N 0.60900(13) 0.03768(13) 0.97148(6) 0.0434(6) Uani 1 1 d .
O1 O 0.72130(13) 0.08010(15) 0.82108(6) 0.0711(7) Uani 1 1 d .
H1 H 0.7288 0.0724 0.8000 0.107 Uiso 1 1 calc R
O2 O 0.84088(17) 0.18622(17) 0.81431(7) 0.1003(11) Uani 1 1 d .
O3 O 0.96823(12) 0.37664(13) 0.91501(5) 0.0577(6) Uani 1 1 d .
O4 O 0.89992(12) 0.35882(12) 0.96514(5) 0.0545(5) Uani 1 1 d .
N2 N 0.56995(15) 0.07837(13) 1.03885(6) 0.0435(6) Uani 1 1 d .
H2A H 0.5648(18) 0.044(2) 1.0544(5) 0.065 Uiso 1 1 d D

loop_
_atom_site_aniso_label
_atom_site_aniso_U_11
_atom_site_aniso_U_22
_atom_site_aniso_U_33
_atom_site_aniso_U_23
_atom_site_aniso_U_13
_atom_site_aniso_U_12
Cu1 0.0466(3) 0.0347(3) 0.0370(3) -0.00384(19) 0.0090(2) 0.0056(2)
C1 0.0465(17) 0.0478(17) 0.0393(16) -0.0032(13) 0.0038(13) 0.0140(14)
C2 0.0451(16) 0.0408(16) 0.0382(16) 0.0010(12) -0.0007(12) 0.0113(13)
C3 0.0412(15) 0.0412(15) 0.0354(15) 0.0030(12) 0.0036(11) 0.0144(13)
C4 0.0448(16) 0.0456(16) 0.0333(14) 0.0010(12) 0.0023(12) 0.0160(13)
C5 0.0425(16) 0.0440(16) 0.0393(16) -0.0020(12) 0.0005(12) 0.0147(13)
C6 0.0435(17) 0.0548(18) 0.0435(17) -0.0025(14) 0.0060(13) 0.0133(15)
C7 0.055(2) 0.0503(18) 0.0447(18) -0.0041(14) 0.0077(15) 0.0150(16)
C8 0.0417(16) 0.0410(16) 0.0424(16) 0.0059(12) 0.0056(12) 0.0141(13)
C9 0.0441(17) 0.0483(17) 0.0357(16) -0.0005(12) -0.0066(13) 0.0203(14)
C10 0.079(2) 0.061(2) 0.0459(18) -0.0134(15) -0.0103(16) 0.0310(18)
C11 0.082(2) 0.0367(17) 0.067(2) 0.0015(14) -0.0085(18) 0.0259(16)
C12 0.075(2) 0.0350(15) 0.0361(15) -0.0052(12) -0.0020(14) 0.0247(15)
C13 0.073(2) 0.0480(17) 0.0401(17) -0.0035(13) 0.0061(14) 0.0304(16)
C14 0.0621(19) 0.0463(17) 0.0489(18) 0.0039(13) 0.0062(14) 0.0278(15)
C15 0.084(3) 0.081(3) 0.079(3) -0.001(2) 0.013(2) 0.050(2)
C16 0.0461(17) 0.0530(18) 0.0410(17) 0.0068(13) 0.0024(13) 0.0148(14)
C17 0.0545(19) 0.0436(16) 0.0398(16) 0.0008(13) -0.0016(13) 0.0074(14)
N1 0.0448(13) 0.0416(13) 0.0337(12) 0.0032(10) 0.0049(10) 0.0140(11)
O1 0.0628(14) 0.0809(16) 0.0395(12) -0.0125(11) 0.0034(10) 0.0135(13)
O2 0.092(2) 0.0864(18) 0.0610(17) -0.0221(14) 0.0335(14) -0.0017(15)
O3 0.0466(12) 0.0592(13) 0.0368(11) -0.0024(9) -0.0009(9) 0.0036(10)
O4 0.0515(12) 0.0591(13) 0.0405(12) -0.0090(9) -0.0052(9) 0.0182(10)
N2 0.0553(15) 0.0309(12) 0.0353(13) 0.0039(9) 0.0007(11) 0.0148(11)

loop_
_atom_type_symbol
_atom_type_description
_atom_type_scat_dispersion_real
_atom_type_scat_dispersion_imag
_atom_type_scat_source
C C 0.0033 0.0016 'International Tables Vol C Tables 4.2.6.8 and 6.1.1.4'
H H 0.0000 0.0000 'International Tables Vol C Tables 4.2.6.8 and 6.1.1.4'
N N 0.0061 0.0033 'International Tables Vol C Tables 4.2.6.8 and 6.1.1.4'
O O 0.0106 0.0060 'International Tables Vol C Tables 4.2.6.8 and 6.1.1.4'
Cu Cu 0.3201 1.2651 'International Tables Vol C Tables 4.2.6.8 and 6.1.1.4'

loop_
_geom_angle_atom_site_label_1
_geom_angle_atom_site_label_2
_geom_angle_atom_site_label_3
_geom_angle
_geom_angle_site_symmetry_1
_geom_angle_site_symmetry_3
N2 Cu1 N2 180 . 10_657
N2 Cu1 N1 93.72(9) . 10_657
N2 Cu1 N1 86.28(9) 10_657 10_657
N2 Cu1 N1 86.28(9) . .
N2 Cu1 N1 93.72(9) 10_657 .
N1 Cu1 N1 180 10_657 .
C6 C1 C2 119.5(3) . .
C6 C1 C7 118.1(3) . .
C2 C1 C7 122.2(3) . .
C3 C2 C1 120.7(3) . .
C3 C2 H2 119.6 . .
C1 C2 H2 119.6 . .
C2 C3 C4 118.3(2) . .
C2 C3 C8 120.1(2) . .
C4 C3 C8 121.3(2) . .
C3 C4 C5 121.7(3) . .
C3 C4 H4 119.1 . .
C5 C4 H4 119.1 . .
C6 C5 C4 118.2(3) . .
C6 C5 C9 120.6(3) . .
C4 C5 C9 121.1(2) . .
C5 C6 C1 121.4(3) . .
C5 C6 H6 119.3 . .
C1 C6 H6 119.3 . .
O2 C7 O1 122.3(3) . .
O2 C7 C1 123.5(3) . .
O1 C7 C1 114.2(3) . .
N1 C8 C3 117.9(2) . .
N1 C8 H8A 107.8 . .
C3 C8 H8A 107.8 . .
N1 C8 H8B 107.8 . .
C3 C8 H8B 107.8 . .
H8A C8 H8B 107.2 . .
O4 C9 O3 123.4(3) . .
O4 C9 C5 118.0(3) . .
O3 C9 C5 118.6(2) . .
C12 C10 H10A 109.5 . .
C12 C10 H10B 109.5 . .
H10A C10 H10B 109.5 . .
C12 C10 H10C 109.5 . .
H10A C10 H10C 109.5 . .
H10B C10 H10C 109.5 . .
C12 C11 H11A 109.5 . .
C12 C11 H11B 109.5 . .
H11A C11 H11B 109.5 . .
C12 C11 H11C 109.5 . .
H11A C11 H11C 109.5 . .
H11B C11 H11C 109.5 . .
N2 C12 C11 111.2(2) 10_657 .
N2 C12 C10 109.9(3) 10_657 .
C11 C12 C10 110.0(3) . .
N2 C12 C13 107.8(2) 10_657 .
C11 C12 C13 110.9(3) . .
C10 C12 C13 106.8(3) . .
C14 C13 C12 118.0(2) . .
C14 C13 H13A 107.8 . .
C12 C13 H13A 107.8 . .
C14 C13 H13B 107.8 . .
C12 C13 H13B 107.8 . .
H13A C13 H13B 107.2 . .
N1 C14 C13 112.6(2) . .
N1 C14 C15 115.6(3) . .
C13 C14 C15 112.3(3) . .
N1 C14 H14 105.0 . .
C13 C14 H14 105.0 . .
C15 C14 H14 105.0 . .
C14 C15 H15A 109.5 . .
C14 C15 H15B 109.5 . .
H15A C15 H15B 109.5 . .
C14 C15 H15C 109.5 . .
H15A C15 H15C 109.5 . .
H15B C15 H15C 109.5 . .
N1 C16 C17 112.4(3) . .
N1 C16 H16A 109.1 . .
C17 C16 H16A 109.1 . .
N1 C16 H16B 109.1 . .
C17 C16 H16B 109.1 . .
H16A C16 H16B 107.9 . .
N2 C17 C16 109.4(2) . .
N2 C17 H17A 109.8 . .
C16 C17 H17A 109.8 . .
N2 C17 H17B 109.8 . .
C16 C17 H17B 109.8 . .
H17A C17 H17B 108.2 . .
C16 N1 C14 110.2(2) . .
C16 N1 C8 111.3(2) . .
C14 N1 C8 115.7(2) . .
C16 N1 Cu1 101.71(16) . .
C14 N1 Cu1 108.81(16) . .
C8 N1 Cu1 108.18(16) . .
C7 O1 H1 109.5 . .
C17 N2 C12 112.8(2) . 10_657
C17 N2 Cu1 108.47(17) . .
C12 N2 Cu1 123.39(19) 10_657 .
C17 N2 H2A 110(2) . .
C12 N2 H2A 102.1(19) 10_657 .
Cu1 N2 H2A 98.0(13) . .

loop_
_geom_bond_atom_site_label_1
_geom_bond_atom_site_label_2
_geom_bond_distance
_geom_bond_site_symmetry_2
Cu1 N2 2.020(2) .
Cu1 N2 2.020(2) 10_657
Cu1 N1 2.107(2) 10_657
Cu1 N1 2.107(2) .
C1 C6 1.374(4) .
C1 C2 1.381(4) .
C1 C7 1.491(4) .
C2 C3 1.379(4) .
C2 H2 0.9300 .
C3 C4 1.381(4) .
C3 C8 1.516(4) .
C4 C5 1.391(4) .
C4 H4 0.9300 .
C5 C6 1.366(4) .
C5 C9 1.508(4) .
C6 H6 0.9300 .
C7 O2 1.185(4) .
C7 O1 1.292(4) .
C8 N1 1.502(3) .
C8 H8A 0.9700 .
C8 H8B 0.9700 .
C9 O4 1.244(3) .
C9 O3 1.249(3) .
C10 C12 1.531(4) .
C10 H10A 0.9600 .
C10 H10B 0.9600 .
C10 H10C 0.9600 .
C11 C12 1.507(4) .
C11 H11A 0.9600 .
C11 H11B 0.9600 .
C11 H11C 0.9600 .
C12 N2 1.490(4) 10_657
C12 C13 1.536(4) .
C13 C14 1.504(4) .
C13 H13A 0.9700 .
C13 H13B 0.9700 .
C14 N1 1.499(4) .
C14 C15 1.511(5) .
C14 H14 0.9800 .
C15 H15A 0.9600 .
C15 H15B 0.9600 .
C15 H15C 0.9600 .
C16 N1 1.471(4) .
C16 C17 1.489(4) .
C16 H16A 0.9700 .
C16 H16B 0.9700 .
C17 N2 1.483(4) .
C17 H17A 0.9700 .
C17 H17B 0.9700 .
O1 H1 0.8200 .
N2 C12 1.490(4) 10_657
N2 H2A 0.84(3) .

loop_
_geom_hbond_atom_site_label_D
_geom_hbond_atom_site_label_H
_geom_hbond_atom_site_label_A
_geom_hbond_distance_DH
_geom_hbond_distance_HA
_geom_hbond_distance_DA
_geom_hbond_angle_DHA
_geom_hbond_site_symmetry_A
O1 H1 O3 0.82 1.84 2.582(3) 150.6 17_556
N2 H2A O3 0.84(3) 2.08(3) 2.887(3) 160(3) 12_547
N2 H2A O4 0.84(3) 2.64(3) 3.156(3) 120.6(16) 12_547

loop_
_geom_torsion_atom_site_label_1
_geom_torsion_atom_site_label_2
_geom_torsion_atom_site_label_3
_geom_torsion_atom_site_label_4
_geom_torsion
_geom_torsion_site_symmetry_1
_geom_torsion_site_symmetry_4
C6 C1 C2 C3 -0.9(5) . .
C7 C1 C2 C3 -176.4(3) . .
C1 C2 C3 C4 3.3(4) . .
C1 C2 C3 C8 177.3(3) . .
C2 C3 C4 C5 -2.5(4) . .
C8 C3 C4 C5 -176.4(3) . .
C3 C4 C5 C6 -0.8(4) . .
C3 C4 C5 C9 175.6(3) . .
C4 C5 C6 C1 3.3(5) . .
C9 C5 C6 C1 -173.2(3) . .
C2 C1 C6 C5 -2.5(5) . .
C7 C1 C6 C5 173.2(3) . .
C6 C1 C7 O2 -3.2(5) . .
C2 C1 C7 O2 172.4(4) . .
C6 C1 C7 O1 175.1(3) . .
C2 C1 C7 O1 -9.3(5) . .
C2 C3 C8 N1 98.3(3) . .
C4 C3 C8 N1 -87.8(3) . .
C6 C5 C9 O4 -179.9(3) . .
C4 C5 C9 O4 3.8(4) . .
C6 C5 C9 O3 0.8(4) . .
C4 C5 C9 O3 -175.5(3) . .
N2 C12 C13 C14 62.1(3) 10_657 .
C11 C12 C13 C14 -59.9(3) . .
C10 C12 C13 C14 -179.9(3) . .
C12 C13 C14 N1 -77.8(3) . .
C12 C13 C14 C15 149.6(3) . .
N1 C16 C17 N2 53.0(3) . .
C17 C16 N1 C14 -159.9(2) . .
C17 C16 N1 C8 70.4(3) . .
C17 C16 N1 Cu1 -44.6(3) . .
C13 C14 N1 C16 175.4(2) . .
C15 C14 N1 C16 -53.6(3) . .
C13 C14 N1 C8 -57.3(3) . .
C15 C14 N1 C8 73.7(3) . .
C13 C14 N1 Cu1 64.7(3) . .
C15 C14 N1 Cu1 -164.3(2) . .
C3 C8 N1 C16 61.4(3) . .
C3 C8 N1 C14 -65.3(3) . .
C3 C8 N1 Cu1 172.33(19) . .
N2 Cu1 N1 C16 20.80(18) . .
N2 Cu1 N1 C16 -159.20(18) 10_657 .
N1 Cu1 N1 C16 -52(100) 10_657 .
N2 Cu1 N1 C14 137.06(18) . .
N2 Cu1 N1 C14 -42.94(18) 10_657 .
N1 Cu1 N1 C14 64(100) 10_657 .
N2 Cu1 N1 C8 -96.46(17) . .
N2 Cu1 N1 C8 83.54(17) 10_657 .
N1 Cu1 N1 C8 -169(100) 10_657 .
C16 C17 N2 C12 -170.9(2) . 10_657
C16 C17 N2 Cu1 -30.6(3) . .
N2 Cu1 N2 C17 12(92) 10_657 .
N1 Cu1 N2 C17 -174.91(19) 10_657 .
N1 Cu1 N2 C17 5.09(19) . .
N2 Cu1 N2 C12 147(92) 10_657 10_657
N1 Cu1 N2 C12 -39.8(2) 10_657 10_657
N1 Cu1 N2 C12 140.2(2) . 10_657

loop_
_platon_squeeze_void_nr
_platon_squeeze_void_average_x
_platon_squeeze_void_average_y
_platon_squeeze_void_average_z
_platon_squeeze_void_volume
_platon_squeeze_void_count_electrons
_platon_squeeze_void_content
1 -0.036 -0.021 -0.001 4508 472 ' '
2 0.000 0.000 0.500 276 31 ' '
3 0.333 0.667 0.167 276 31 ' '
4 0.667 0.333 0.833 276 31 ' '
